data_7234247
loop_
_publ_author_name
'Alexa Paretzki'
'Ralph Hubner'
'Shengfa Ye'
'Martina Bubrin'
'Sara Kamper'
'Wolfgang Kaim'

_publ_section_title
;
 Electronic, charge and magnetic interactions in three-centre systems
;
_journal_name_full 'Journal of Materials Chemistry C'
_journal_page_first 4801
_journal_page_last 4809
_journal_paper_doi 10.1039/C5TC00658A
_journal_volume 3
_journal_year 2015
_chemical_formula_sum 'C92 H0 Cu2 N4 O6 S4'
_chemical_formula_weight 1512.28
_space_group_IT_number 2
_space_group_name_Hall '-P 1'
_space_group_name_H-M_alt 'P -1'
_symmetry_space_group_name_H-M 'P -1'
_atom_sites_solution_hydrogens geom
_atom_sites_solution_primary direct
_atom_sites_solution_secondary difmap
_cell_angle_alpha 91.68(3)
_cell_angle_beta 96.48(3)
_cell_angle_gamma 111.32(3)
_cell_formula_units_Z 1
_cell_length_a 11.555(2)
_cell_length_b 13.145(3)
_cell_length_c 15.565(3)
_cell_measurement_temperature 293(2)
_cell_volume 2182.0(9)
_computing_structure_refinement 'SHELXL-97 (Sheldrick, 1997)'
_computing_structure_solution 'SHELXS-97 (Sheldrick, 1990)'
_diffrn_ambient_temperature 293(2)
_diffrn_measured_fraction_theta_full 0.997
_diffrn_measured_fraction_theta_max 0.997
_diffrn_radiation_monochromator graphite
_diffrn_radiation_source 'fine-focus sealed tube'
_diffrn_radiation_type MoK\a
_diffrn_radiation_wavelength 0.71073
_diffrn_reflns_av_R_equivalents 0.0358
_diffrn_reflns_av_sigmaI/netI 0.0320
_diffrn_reflns_limit_h_max 16
_diffrn_reflns_limit_h_min -16
_diffrn_reflns_limit_k_max 18
_diffrn_reflns_limit_k_min -18
_diffrn_reflns_limit_l_max 22
_diffrn_reflns_limit_l_min -22
_diffrn_reflns_number 94448
_diffrn_reflns_theta_full 30.59
_diffrn_reflns_theta_max 30.59
_diffrn_reflns_theta_min 1.32
_exptl_absorpt_coefficient_mu 0.633
_exptl_absorpt_correction_T_max 0.9516
_exptl_absorpt_correction_T_min 0.8246
_exptl_absorpt_correction_type multi-scan
_exptl_absorpt_process_details 'Blessing, 1995'
_exptl_crystal_colour black
_exptl_crystal_density_diffrn 1.151
_exptl_crystal_density_method 'not measured'
_exptl_crystal_description prism
_exptl_crystal_F_000 750
_refine_diff_density_max 3.974
_refine_diff_density_min -2.322
_refine_diff_density_rms 0.180
_refine_ls_extinction_method none
_refine_ls_goodness_of_fit_ref 2.312
_refine_ls_hydrogen_treatment mixed
_refine_ls_matrix_type full
_refine_ls_number_parameters 217
_refine_ls_number_reflns 13368
_refine_ls_number_restraints 0
_refine_ls_restrained_S_all 2.312
_refine_ls_R_factor_all 0.1129
_refine_ls_R_factor_gt 0.0922
_refine_ls_shift/su_max 0.614
_refine_ls_shift/su_mean 0.024
_refine_ls_structure_factor_coef Fsqd
_refine_ls_weighting_details 'calc w=1/[\s^2^(Fo^2^)+(0.1000P)^2^+0.0000P] where P=(Fo^2^+2Fc^2^)/3'
_refine_ls_weighting_scheme calc
_refine_ls_wR_factor_gt 0.2912
_refine_ls_wR_factor_ref 0.3049
_reflns_number_gt 10651
_reflns_number_total 13368
_reflns_threshold_expression >2sigma(I)
_cod_data_source_file J-Mater-Chem-C-2015-3-4801.cif
_cod_data_source_block 2
_cod_original_cell_volume 2182.0(8)
_cod_original_sg_symbol_H-M P-1
_cod_database_code 7234247

loop_
_symmetry_equiv_pos_as_xyz
'x, y, z'
'-x, -y, -z'

loop_
_atom_site_label
_atom_site_type_symbol
_atom_site_fract_x
_atom_site_fract_y
_atom_site_fract_z
_atom_site_U_iso_or_equiv
_atom_site_adp_type
_atom_site_occupancy
_atom_site_symmetry_multiplicity
_atom_site_calc_flag
_atom_site_refinement_flags
_atom_site_disorder_assembly
_atom_site_disorder_group
Cu1 Cu 0.51557(4) 0.03070(3) 0.26665(3) 0.01093(14) Uiso 1 1 d . . .
S1 S 0.71578(9) 0.03293(8) 0.16112(7) 0.0213(2) Uiso 1 1 d . . .
S4 S 0.36164(11) -0.22003(10) -0.01320(8) 0.0309(3) Uiso 1 1 d . . .
O3 O 0.4239(2) 0.1052(2) 0.19923(16) 0.0134(5) Uiso 1 1 d . . .
O4 O 0.5882(2) -0.0345(2) 0.35683(16) 0.0139(5) Uiso 1 1 d . . .
N3 N 0.6358(3) 0.1777(2) 0.29588(19) 0.0129(6) Uiso 1 1 d . . .
N4 N 0.3846(3) -0.1151(2) 0.24910(19) 0.0124(5) Uiso 1 1 d . . .
C1 C 0.5141(3) -0.1323(3) 0.3696(2) 0.0110(6) Uiso 1 1 d . . .
C2 C 0.5393(3) -0.1922(3) 0.4398(2) 0.0123(6) Uiso 1 1 d . . .
C3 C 0.4533(3) -0.2966(3) 0.4458(2) 0.0142(6) Uiso 1 1 d . . .
C4 C 0.3409(3) -0.3460(3) 0.3865(2) 0.0142(6) Uiso 1 1 d . . .
C5 C 0.3147(3) -0.2889(3) 0.3192(2) 0.0144(6) Uiso 1 1 d . . .
C6 C 0.3986(3) -0.1806(3) 0.3102(2) 0.0118(6) Uiso 1 1 d . . .
C7 C 0.6548(3) -0.1383(3) 0.5068(2) 0.0146(7) Uiso 1 1 d . . .
C8 C 0.6421(4) -0.0390(3) 0.5541(3) 0.0205(8) Uiso 1 1 d . . .
C9 C 0.7756(4) -0.1003(3) 0.4641(3) 0.0207(8) Uiso 1 1 d . . .
C10 C 0.6663(4) -0.2165(3) 0.5762(3) 0.0231(8) Uiso 1 1 d . . .
C11 C 0.2517(3) -0.4647(3) 0.3954(2) 0.0172(7) Uiso 1 1 d . . .
C12 C 0.2625(4) -0.5403(3) 0.3221(3) 0.0231(8) Uiso 1 1 d . . .
C13 C 0.2836(4) -0.5075(4) 0.4822(3) 0.0310(10) Uiso 1 1 d . . .
C14 C 0.1148(4) -0.4719(4) 0.3887(3) 0.0290(9) Uiso 1 1 d . . .
C20 C 0.7553(3) 0.1992(3) 0.3441(2) 0.0123(6) Uiso 1 1 d . . .
C21 C 0.7736(3) 0.2202(3) 0.4342(2) 0.0167(7) Uiso 1 1 d . . .
C22 C 0.8859(4) 0.2265(3) 0.4817(3) 0.0200(7) Uiso 1 1 d . . .
C23 C 0.9794(4) 0.2128(3) 0.4405(3) 0.0200(7) Uiso 1 1 d . . .
C24 C 0.9616(4) 0.1924(3) 0.3507(3) 0.0194(7) Uiso 1 1 d . . .
C25 C 0.8505(3) 0.1856(3) 0.3013(2) 0.0158(7) Uiso 1 1 d . . .
C26 C 0.8329(4) 0.1654(3) 0.2045(3) 0.0218(8) Uiso 1 1 d . . .
C27 C 0.7860(5) -0.0579(4) 0.2093(3) 0.0350(10) Uiso 1 1 d . . .
C30 C 0.4791(3) 0.2112(3) 0.2091(2) 0.0112(6) Uiso 1 1 d . . .
C31 C 0.4261(3) 0.2848(3) 0.1707(2) 0.0126(6) Uiso 1 1 d . . .
C32 C 0.4973(3) 0.3955(3) 0.1845(2) 0.0140(6) Uiso 1 1 d . . .
C33 C 0.6195(3) 0.4397(3) 0.2341(2) 0.0121(6) Uiso 1 1 d . . .
C34 C 0.6705(3) 0.3697(3) 0.2718(2) 0.0126(6) Uiso 1 1 d . . .
C35 C 0.6008(3) 0.2556(3) 0.2614(2) 0.0106(6) Uiso 1 1 d . . .
C36 C 0.2965(3) 0.2406(3) 0.1162(2) 0.0127(6) Uiso 1 1 d . . .
C37 C 0.1971(4) 0.1704(3) 0.1712(3) 0.0206(8) Uiso 1 1 d . . .
C38 C 0.2987(4) 0.1696(3) 0.0364(3) 0.0190(7) Uiso 1 1 d . . .
C39 C 0.2552(4) 0.3333(3) 0.0844(3) 0.0191(7) Uiso 1 1 d . . .
C40 C 0.6879(3) 0.5644(3) 0.2412(2) 0.0155(7) Uiso 1 1 d . . .
C41 C 0.7048(4) 0.6032(3) 0.1494(3) 0.0220(8) Uiso 1 1 d . . .
C42 C 0.6095(4) 0.6188(3) 0.2853(3) 0.0233(8) Uiso 1 1 d . . .
C43 C 0.8179(4) 0.6002(3) 0.2971(3) 0.0225(8) Uiso 1 1 d . . .
C50 C 0.2674(3) -0.1366(3) 0.1981(2) 0.0129(6) Uiso 1 1 d . . .
C51 C 0.2610(3) -0.1282(3) 0.1077(2) 0.0153(7) Uiso 1 1 d . . .
C52 C 0.1469(4) -0.1384(3) 0.0604(3) 0.0201(7) Uiso 1 1 d . . .
C53 C 0.0402(4) -0.1569(3) 0.1016(3) 0.0228(8) Uiso 1 1 d . . .
C54 C 0.0467(4) -0.1652(3) 0.1901(3) 0.0206(8) Uiso 1 1 d . . .
C55 C 0.1591(3) -0.1559(3) 0.2386(2) 0.0165(7) Uiso 1 1 d . . .
C56 C 0.3748(4) -0.1073(3) 0.0619(3) 0.0202(7) Uiso 1 1 d . . .
C58 C 0.3768(6) -0.3155(5) 0.0648(4) 0.0518(15) Uiso 1 1 d . . .
O5 O 0.9952(5) 0.5433(4) 0.0309(4) 0.0760(15) Uiso 1 1 d . . .
C60 C 1.0320(6) 0.5274(5) 0.1266(4) 0.0501(14) Uiso 1 1 d . . .
C61 C 0.9614(8) 0.4271(7) 0.1474(6) 0.083(2) Uiso 1 1 d . . .

loop_
_atom_type_symbol
_atom_type_description
_atom_type_scat_dispersion_real
_atom_type_scat_dispersion_imag
_atom_type_scat_source
C C 0.0033 0.0016 'International Tables Vol C Tables 4.2.6.8 and 6.1.1.4'
H H 0.0000 0.0000 'International Tables Vol C Tables 4.2.6.8 and 6.1.1.4'
Cu Cu 0.3201 1.2651 'International Tables Vol C Tables 4.2.6.8 and 6.1.1.4'
N N 0.0061 0.0033 'International Tables Vol C Tables 4.2.6.8 and 6.1.1.4'
O O 0.0106 0.0060 'International Tables Vol C Tables 4.2.6.8 and 6.1.1.4'
S S 0.1246 0.1234 'International Tables Vol C Tables 4.2.6.8 and 6.1.1.4'

loop_
_geom_angle_atom_site_label_1
_geom_angle_atom_site_label_2
_geom_angle_atom_site_label_3
_geom_angle
_geom_angle_site_symmetry_1
_geom_angle_site_symmetry_3
N3 Cu1 O3 82.96(12) . .
N3 Cu1 O4 95.20(12) . .
O3 Cu1 O4 165.98(10) . .
N3 Cu1 N4 173.09(11) . .
O3 Cu1 N4 96.83(12) . .
O4 Cu1 N4 83.33(12) . .
C27 S1 C26 100.3(2) . .
C56 S4 C58 98.6(2) . .
C30 O3 Cu1 112.7(2) . .
C1 O4 Cu1 112.6(2) . .
C35 N3 C20 123.4(3) . .
C35 N3 Cu1 114.3(2) . .
C20 N3 Cu1 122.1(2) . .
C6 N4 C50 121.5(3) . .
C6 N4 Cu1 112.5(2) . .
C50 N4 Cu1 122.5(2) . .
O4 C1 C2 123.3(3) . .
O4 C1 C6 117.3(3) . .
C2 C1 C6 119.4(3) . .
C3 C2 C1 117.7(3) . .
C3 C2 C7 122.6(3) . .
C1 C2 C7 119.7(3) . .
C2 C3 C4 123.3(3) . .
C5 C4 C3 119.6(3) . .
C5 C4 C11 120.0(3) . .
C3 C4 C11 120.3(3) . .
C4 C5 C6 119.8(3) . .
N4 C6 C5 126.4(3) . .
N4 C6 C1 113.5(3) . .
C5 C6 C1 120.1(3) . .
C2 C7 C8 108.8(3) . .
C2 C7 C9 111.4(3) . .
C8 C7 C9 109.5(3) . .
C2 C7 C10 111.7(3) . .
C8 C7 C10 107.0(3) . .
C9 C7 C10 108.3(3) . .
C13 C11 C4 112.2(3) . .
C13 C11 C12 108.1(3) . .
C4 C11 C12 109.2(3) . .
C13 C11 C14 108.0(3) . .
C4 C11 C14 110.6(3) . .
C12 C11 C14 108.7(3) . .
C21 C20 C25 120.3(3) . .
C21 C20 N3 120.5(3) . .
C25 C20 N3 118.8(3) . .
C22 C21 C20 119.7(3) . .
C23 C22 C21 120.5(4) . .
C22 C23 C24 120.0(4) . .
C25 C24 C23 121.0(3) . .
C24 C25 C20 118.6(3) . .
C24 C25 C26 120.7(3) . .
C20 C25 C26 120.7(3) . .
C25 C26 S1 115.3(3) . .
O3 C30 C31 123.4(3) . .
O3 C30 C35 117.5(3) . .
C31 C30 C35 119.1(3) . .
C32 C31 C30 117.1(3) . .
C32 C31 C36 122.4(3) . .
C30 C31 C36 120.5(3) . .
C31 C32 C33 124.0(3) . .
C34 C33 C32 119.3(3) . .
C34 C33 C40 123.1(3) . .
C32 C33 C40 117.6(3) . .
C33 C34 C35 119.2(3) . .
N3 C35 C34 126.3(3) . .
N3 C35 C30 112.4(3) . .
C34 C35 C30 121.3(3) . .
C31 C36 C38 109.8(3) . .
C31 C36 C39 112.0(3) . .
C38 C36 C39 108.3(3) . .
C31 C36 C37 110.0(3) . .
C38 C36 C37 109.2(3) . .
C39 C36 C37 107.5(3) . .
C33 C40 C41 108.8(3) . .
C33 C40 C42 109.3(3) . .
C41 C40 C42 110.1(3) . .
C33 C40 C43 111.8(3) . .
C41 C40 C43 109.3(3) . .
C42 C40 C43 107.5(3) . .
C55 C50 C51 119.7(3) . .
C55 C50 N4 119.9(3) . .
C51 C50 N4 120.1(3) . .
C52 C51 C50 118.9(3) . .
C52 C51 C56 119.8(3) . .
C50 C51 C56 121.3(3) . .
C51 C52 C53 120.7(4) . .
C54 C53 C52 120.2(4) . .
C53 C54 C55 120.1(4) . .
C54 C55 C50 120.3(3) . .
C51 C56 S4 113.5(3) . .
O5 O5 C60 112.4(6) 2_765 .
C61 C60 O5 110.7(6) . .

loop_
_geom_bond_atom_site_label_1
_geom_bond_atom_site_label_2
_geom_bond_distance
_geom_bond_site_symmetry_2
Cu1 N3 1.930(3) .
Cu1 O3 1.935(2) .
Cu1 O4 1.933(3) .
Cu1 N4 1.950(3) .
S1 C27 1.807(5) .
S1 C26 1.825(4) .
S4 C56 1.811(4) .
S4 C58 1.812(7) .
O3 C30 1.300(4) .
O4 C1 1.296(4) .
N3 C35 1.336(4) .
N3 C20 1.421(4) .
N4 C6 1.337(4) .
N4 C50 1.417(4) .
C1 C2 1.430(5) .
C1 C6 1.453(5) .
C2 C3 1.385(5) .
C2 C7 1.525(5) .
C3 C4 1.429(5) .
C4 C5 1.374(5) .
C4 C11 1.547(5) .
C5 C6 1.423(5) .
C7 C8 1.540(5) .
C7 C9 1.537(5) .
C7 C10 1.541(5) .
C11 C13 1.536(6) .
C11 C12 1.535(5) .
C11 C14 1.542(6) .
C20 C21 1.399(5) .
C20 C25 1.410(5) .
C21 C22 1.392(5) .
C22 C23 1.380(5) .
C23 C24 1.393(5) .
C24 C25 1.393(5) .
C25 C26 1.500(5) .
C30 C31 1.432(5) .
C30 C35 1.448(5) .
C31 C32 1.383(5) .
C31 C36 1.534(5) .
C32 C33 1.435(5) .
C33 C34 1.374(5) .
C33 C40 1.534(5) .
C34 C35 1.415(5) .
C36 C38 1.540(5) .
C36 C39 1.536(5) .
C36 C37 1.550(5) .
C40 C41 1.540(5) .
C40 C42 1.544(5) .
C40 C43 1.549(5) .
C50 C55 1.408(5) .
C50 C51 1.410(5) .
C51 C52 1.394(5) .
C51 C56 1.508(5) .
C52 C53 1.401(5) .
C53 C54 1.380(6) .
C54 C55 1.389(5) .
O5 O5 1.513(10) 2_765
O5 C60 1.544(8) .
C60 C61 1.346(10) .
